data_2300172
loop_
_publ_author_name
'Seredyuk, Maksym'
'Gaspar, Ana B.'
'Kusz, Joachim'
'Bednarek, Gabriela'
'G\"utlich, Philipp'

_publ_section_title
;
 Variable-temperature X-ray crystal structure determinations of
 {Fe[tren(6-Mepy)~3~]}(ClO~4~)~2~ and {Zn[tren(6-Mepy)~3~]}(ClO~4~)~2~
 compounds: correlation of the structural data with magnetic and
 M\"ossbauer spectroscopy data
;
_journal_issue 6
_journal_name_full 'Journal of Applied Crystallography'
_journal_page_first 1135
_journal_page_last 1145
_journal_paper_doi 10.1107/S0021889807048571
_journal_volume 40
_journal_year 2007
_chemical_formula_sum 'C27 H33 Cl2 Fe N7 O8'
_chemical_formula_weight 710.35
_chemical_name_systematic
;
 ?
;
_space_group_IT_number 14
_symmetry_cell_setting monoclinic
_symmetry_space_group_name_Hall '-P 2ybc'
_symmetry_space_group_name_H-M 'P 1 21/c 1'
_atom_sites_solution_hydrogens geom
_atom_sites_solution_primary direct
_atom_sites_solution_secondary difmap
_audit_creation_method SHELXL-97
_cell_angle_alpha 90.00
_cell_angle_beta 91.541(3)
_cell_angle_gamma 90.00
_cell_formula_units_Z 4
_cell_length_a 10.5290(4)
_cell_length_b 19.3683(7)
_cell_length_c 15.1933(6)
_cell_measurement_temperature 270(2)
_cell_volume 3097.2(2)
_computing_cell_refinement
;
CrysAlis RED, Oxford Diffraction Ltd.,
Version 1.171.29.2 (release 20-01-2006 CrysAlis171 .NET)
(compiled Jan 20 2006,12:36:28)
;
_computing_data_collection
;
CrysAlis CCD, Oxford Diffraction Ltd.,
Version 1.171.29.2 (release 20-01-2006 CrysAlis171 .NET)
(compiled Jan 20 2006,12:36:28)
;
_computing_data_reduction
;
CrysAlis RED, Oxford Diffraction Ltd.,
Version 1.171.29.2 (release 20-01-2006 CrysAlis171 .NET)
(compiled Jan 20 2006,12:36:28)
;
_computing_structure_refinement 'SHELXL-97 (Sheldrick, 1997)'
_computing_structure_solution 'SHELXS-97 (Sheldrick, 1990)'
_diffrn_ambient_temperature 270(2)
_diffrn_detector_area_resol_mean 16.0328
_diffrn_measured_fraction_theta_full 0.996
_diffrn_measured_fraction_theta_max 0.886
_diffrn_measurement_device_type KM4_CCD_Sapphire3
_diffrn_measurement_method \q-scan
_diffrn_radiation_monochromator graphite
_diffrn_radiation_source 'fine-focus sealed tube'
_diffrn_radiation_type MoK\a
_diffrn_radiation_wavelength 0.71073
_diffrn_reflns_av_R_equivalents 0.0206
_diffrn_reflns_av_sigmaI/netI 0.0464
_diffrn_reflns_limit_h_max 15
_diffrn_reflns_limit_h_min -15
_diffrn_reflns_limit_k_max 21
_diffrn_reflns_limit_k_min -29
_diffrn_reflns_limit_l_max 22
_diffrn_reflns_limit_l_min -22
_diffrn_reflns_number 29143
_diffrn_reflns_theta_full 25.00
_diffrn_reflns_theta_max 32.89
_diffrn_reflns_theta_min 2.86
_exptl_absorpt_coefficient_mu 0.720
_exptl_absorpt_correction_T_max 0.93290
_exptl_absorpt_correction_T_min 0.90320
_exptl_absorpt_correction_type multi-scan
_exptl_absorpt_process_details
;
CrysAlis RED, Oxford Diffraction Ltd.,
Version 1.171.29.2 (release 20-01-2006 CrysAlis171 .NET)
(compiled Jan 20 2006,12:36:28)
Empirical absorption correction using spherical harmonics,
implemented in SCALE3 ABSPACK scaling algorithm.
;
_exptl_crystal_colour 'dark red'
_exptl_crystal_density_diffrn 1.523
_exptl_crystal_density_method 'not measured'
_exptl_crystal_description polyhedron
_exptl_crystal_F_000 1472
_exptl_crystal_size_max 0.34
_exptl_crystal_size_mid 0.29
_exptl_crystal_size_min 0.10
_refine_diff_density_max 0.840
_refine_diff_density_min -0.822
_refine_ls_extinction_method none
_refine_ls_goodness_of_fit_ref 1.003
_refine_ls_hydrogen_treatment constr
_refine_ls_matrix_type full
_refine_ls_number_parameters 409
_refine_ls_number_reflns 10242
_refine_ls_number_restraints 0
_refine_ls_restrained_S_all 1.003
_refine_ls_R_factor_all 0.0859
_refine_ls_R_factor_gt 0.0448
_refine_ls_shift/su_max 0.001
_refine_ls_shift/su_mean 0.000
_refine_ls_structure_factor_coef Fsqd
_refine_ls_weighting_details 'calc w=1/[\s^2^(Fo^2^)+(0.0745P)^2^+0.0000P] where P=(Fo^2^+2Fc^2^)/3'
_refine_ls_weighting_scheme calc
_refine_ls_wR_factor_gt 0.1262
_refine_ls_wR_factor_ref 0.1354
_reflns_number_gt 5733
_reflns_number_total 10242
_reflns_threshold_expression >2sigma(I)
_cod_data_source_file aj5096.cif
_cod_data_source_block 1-Fe_270
_cod_original_sg_symbol_H-M 'P 21/c'
_cod_database_code 2300172

loop_
_symmetry_equiv_pos_as_xyz
'x, y, z'
'-x, y+1/2, -z+1/2'
'-x, -y, -z'
'x, -y-1/2, z-1/2'

loop_
_atom_site_type_symbol
_atom_site_label
_atom_site_fract_x
_atom_site_fract_y
_atom_site_fract_z
_atom_site_U_iso_or_equiv
_atom_site_adp_type
_atom_site_calc_flag
_atom_site_refinement_flags
_atom_site_occupancy
_atom_site_disorder_assembly
_atom_site_disorder_group
Fe Fe1 0.69950(3) 0.070931(13) 0.740592(17) 0.03341(9) Uani d . 1 . .
Cl Cl1 1.36079(6) 0.31813(3) 0.53917(4) 0.05571(16) Uani d . 1 . .
Cl Cl2 1.22320(7) -0.14734(3) 0.69511(5) 0.06625(18) Uani d . 1 . .
N N1 0.62382(19) 0.10042(9) 0.61542(12) 0.0497(4) Uani d . 1 . .
N N2 0.84273(17) 0.14882(8) 0.69133(12) 0.0437(4) Uani d . 1 . .
N N3 0.76614(15) 0.05322(9) 0.88087(11) 0.0402(4) Uani d . 1 . .
N N4 0.61898(16) 0.15360(8) 0.80949(12) 0.0445(4) Uani d . 1 . .
N N5 0.56046(16) -0.00365(9) 0.76629(12) 0.0457(4) Uani d . 1 . .
N N6 0.77067(17) -0.02642(8) 0.67293(10) 0.0409(4) Uani d . 1 . .
N N7 0.3998(2) 0.10755(10) 0.71596(15) 0.0619(5) Uani d . 1 . .
O O1 1.3275(3) 0.30662(13) 0.62753(15) 0.1104(9) Uani d . 1 . .
O O2 1.4372(2) 0.26344(10) 0.50793(15) 0.0921(7) Uani d . 1 . .
O O3 1.2437(2) 0.32010(13) 0.48888(18) 0.1036(8) Uani d . 1 . .
O O7 1.1687(3) -0.20537(11) 0.65464(16) 0.1102(9) Uani d . 1 . .
O O5 1.2958(5) -0.1176(3) 0.6376(2) 0.220(2) Uani d . 1 . .
O O6 1.1305(3) -0.10200(17) 0.7251(2) 0.1472(13) Uani d . 1 . .
O O4 1.4207(2) 0.38282(10) 0.53017(19) 0.1007(8) Uani d . 1 . .
O O8 1.2956(3) -0.16359(17) 0.77201(17) 0.1263(11) Uani d . 1 . .
C C1 0.5755(2) -0.06323(11) 0.73482(17) 0.0521(6) Uani d . 1 . .
H H11 0.5174 -0.0980 0.7467 0.062 Uiso calc R 1 . .
C C2 0.6835(2) -0.07781(10) 0.67987(15) 0.0469(5) Uani d . 1 . .
C C3 0.6959(3) -0.14103(12) 0.63885(19) 0.0631(7) Uani d . 1 . .
H H13 0.6337 -0.1748 0.6442 0.076 Uiso calc R 1 . .
C C4 0.8018(3) -0.15317(13) 0.58980(18) 0.0687(7) Uani d . 1 . .
H H14 0.8120 -0.1951 0.5609 0.082 Uiso calc R 1 . .
C C5 0.8900(3) -0.10338(12) 0.58454(16) 0.0585(6) Uani d . 1 . .
H H15 0.9626 -0.1114 0.5526 0.070 Uiso calc R 1 . .
C C6 0.8746(2) -0.03978(11) 0.62603(14) 0.0467(5) Uani d . 1 . .
C C7 0.6874(3) 0.14380(12) 0.57263(15) 0.0554(6) Uani d . 1 . .
H H17 0.6586 0.1581 0.5172 0.067 Uiso calc R 1 . .
C C8 0.8060(2) 0.17158(11) 0.60998(15) 0.0503(5) Uani d . 1 . .
C C9 0.8763(3) 0.21797(13) 0.56257(18) 0.0691(8) Uani d . 1 . .
H H19 0.8492 0.2316 0.5064 0.083 Uiso calc R 1 . .
C C10 0.9882(3) 0.24398(14) 0.6001(2) 0.0782(9) Uani d . 1 . .
H H110 1.0376 0.2753 0.5697 0.094 Uiso calc R 1 . .
C C11 1.0238(3) 0.22238(13) 0.6826(2) 0.0701(8) Uani d . 1 . .
H H111 1.0981 0.2394 0.7090 0.084 Uiso calc R 1 . .
C C12 0.9499(2) 0.17508(11) 0.72773(17) 0.0515(5) Uani d . 1 . .
C C13 0.6486(2) 0.15832(12) 0.89051(16) 0.0516(5) Uani d . 1 . .
H H113 0.6225 0.1964 0.9226 0.062 Uiso calc R 1 . .
C C14 0.7230(2) 0.10466(12) 0.93325(14) 0.0481(5) Uani d . 1 . .
C C15 0.7430(2) 0.10498(15) 1.02363(15) 0.0605(7) Uani d . 1 . .
H H115 0.7143 0.1417 1.0572 0.073 Uiso calc R 1 . .
C C16 0.8049(2) 0.05112(17) 1.06279(16) 0.0667(8) Uani d . 1 . .
H H116 0.8203 0.0506 1.1233 0.080 Uiso calc R 1 . .
C C17 0.8442(2) -0.00227(15) 1.01129(15) 0.0587(6) Uani d . 1 . .
H H117 0.8832 -0.0405 1.0374 0.070 Uiso calc R 1 . .
C C18 0.82650(19) -0.00002(12) 0.92034(13) 0.0456(5) Uani d . 1 . .
C C19 0.5283(2) 0.20370(11) 0.77184(18) 0.0565(6) Uani d . 1 . .
H H119 0.5539 0.2172 0.7135 0.068 Uiso calc R 1 . .
H H219 0.5264 0.2447 0.8084 0.068 Uiso calc R 1 . .
C C20 0.3981(2) 0.17103(12) 0.76675(19) 0.0595(6) Uani d . 1 . .
H H120 0.3702 0.1612 0.8258 0.071 Uiso calc R 1 . .
H H220 0.3382 0.2031 0.7396 0.071 Uiso calc R 1 . .
C C21 0.4462(2) 0.01037(13) 0.81643(18) 0.0610(6) Uani d . 1 . .
H H121 0.4675 0.0398 0.8663 0.073 Uiso calc R 1 . .
H H221 0.4119 -0.0326 0.8385 0.073 Uiso calc R 1 . .
C C22 0.3476(2) 0.04588(14) 0.7569(2) 0.0705(8) Uani d . 1 . .
H H122 0.3188 0.0140 0.7113 0.085 Uiso calc R 1 . .
H H222 0.2749 0.0586 0.7911 0.085 Uiso calc R 1 . .
C C23 0.5000(3) 0.07715(14) 0.57806(18) 0.0689(7) Uani d . 1 . .
H H123 0.4922 0.0276 0.5856 0.083 Uiso calc R 1 . .
H H223 0.4958 0.0871 0.5155 0.083 Uiso calc R 1 . .
C C24 0.3916(3) 0.11302(14) 0.62271(19) 0.0677(7) Uani d . 1 . .
H H124 0.3913 0.1614 0.6064 0.081 Uiso calc R 1 . .
H H224 0.3119 0.0930 0.6018 0.081 Uiso calc R 1 . .
C C30 0.8757(2) -0.05668(12) 0.86431(16) 0.0548(6) Uani d . 1 . .
H H130 0.8059 -0.0835 0.8411 0.082 Uiso calc R 1 . .
H H230 0.9311 -0.0858 0.8991 0.082 Uiso calc R 1 . .
H H330 0.9219 -0.0373 0.8166 0.082 Uiso calc R 1 . .
C C31 0.9748(3) 0.01464(12) 0.62108(19) 0.0642(7) Uani d . 1 . .
H H131 0.9436 0.0524 0.5857 0.096 Uiso calc R 1 . .
H H231 1.0491 -0.0045 0.5951 0.096 Uiso calc R 1 . .
H H331 0.9960 0.0310 0.6793 0.096 Uiso calc R 1 . .
C C32 0.9933(2) 0.15104(14) 0.81607(18) 0.0635(7) Uani d . 1 . .
H H132 0.9354 0.1671 0.8593 0.095 Uiso calc R 1 . .
H H232 1.0766 0.1690 0.8293 0.095 Uiso calc R 1 . .
H H332 0.9959 0.1015 0.8168 0.095 Uiso calc R 1 . .

loop_
_atom_site_aniso_label
_atom_site_aniso_U_11
_atom_site_aniso_U_22
_atom_site_aniso_U_33
_atom_site_aniso_U_12
_atom_site_aniso_U_13
_atom_site_aniso_U_23
Fe1 0.03795(15) 0.02948(13) 0.03288(14) -0.00161(11) 0.00248(10) 0.00045(10)
Cl1 0.0629(4) 0.0442(3) 0.0609(3) -0.0055(2) 0.0171(3) 0.0012(2)
Cl2 0.0704(4) 0.0568(4) 0.0712(4) 0.0010(3) -0.0038(3) -0.0087(3)
N1 0.0580(12) 0.0456(10) 0.0451(10) 0.0063(9) -0.0088(9) -0.0051(8)
N2 0.0484(10) 0.0344(8) 0.0489(10) 0.0047(7) 0.0092(8) -0.0012(7)
N3 0.0364(9) 0.0473(9) 0.0372(9) -0.0080(7) 0.0066(7) -0.0008(7)
N4 0.0389(9) 0.0366(8) 0.0582(11) 0.0011(7) 0.0078(8) -0.0040(8)
N5 0.0357(9) 0.0500(10) 0.0513(10) -0.0035(8) 0.0009(7) 0.0145(8)
N6 0.0485(10) 0.0341(8) 0.0398(9) -0.0036(7) -0.0040(7) 0.0045(7)
N7 0.0685(14) 0.0468(11) 0.0698(14) -0.0068(10) -0.0079(11) 0.0096(10)
O1 0.146(2) 0.1116(18) 0.0754(15) 0.0468(17) 0.0415(15) 0.0237(13)
O2 0.1021(17) 0.0577(11) 0.1193(18) 0.0097(11) 0.0564(14) 0.0053(11)
O3 0.0946(17) 0.1055(18) 0.1095(19) -0.0096(14) -0.0178(14) -0.0206(14)
O7 0.166(3) 0.0689(14) 0.0950(17) -0.0333(15) -0.0075(16) -0.0213(12)
O5 0.326(6) 0.268(5) 0.0685(18) -0.172(5) 0.062(3) -0.047(2)
O6 0.148(3) 0.154(3) 0.137(3) 0.083(2) -0.043(2) -0.057(2)
O4 0.0904(16) 0.0551(12) 0.158(2) -0.0176(11) 0.0225(15) -0.0011(13)
O8 0.130(2) 0.159(3) 0.0877(18) 0.0465(19) -0.0345(16) -0.0254(17)
C1 0.0437(12) 0.0426(12) 0.0693(15) -0.0118(9) -0.0076(11) 0.0132(10)
C2 0.0513(12) 0.0391(10) 0.0497(12) -0.0054(9) -0.0110(10) 0.0051(9)
C3 0.0731(17) 0.0376(11) 0.0778(17) -0.0109(11) -0.0116(14) -0.0058(11)
C4 0.091(2) 0.0470(13) 0.0681(17) 0.0020(13) -0.0032(15) -0.0165(12)
C5 0.0777(18) 0.0467(13) 0.0513(14) 0.0070(12) 0.0058(12) -0.0041(10)
C6 0.0575(14) 0.0411(11) 0.0417(11) 0.0023(10) 0.0052(10) 0.0030(9)
C7 0.0764(17) 0.0518(13) 0.0381(11) 0.0128(12) 0.0012(11) 0.0036(10)
C8 0.0659(15) 0.0391(11) 0.0466(12) 0.0091(10) 0.0161(10) 0.0035(9)
C9 0.097(2) 0.0507(14) 0.0615(16) 0.0105(14) 0.0305(15) 0.0107(12)
C10 0.089(2) 0.0529(15) 0.095(2) -0.0066(15) 0.0415(18) 0.0104(15)
C11 0.0617(16) 0.0532(14) 0.097(2) -0.0088(12) 0.0244(15) -0.0034(14)
C12 0.0462(12) 0.0400(11) 0.0690(15) 0.0018(9) 0.0127(11) -0.0064(10)
C13 0.0464(12) 0.0536(13) 0.0555(14) -0.0030(10) 0.0142(10) -0.0175(10)
C14 0.0397(11) 0.0620(14) 0.0431(11) -0.0096(10) 0.0105(9) -0.0114(10)
C15 0.0456(13) 0.094(2) 0.0430(12) -0.0137(13) 0.0107(10) -0.0159(13)
C16 0.0431(13) 0.120(2) 0.0370(12) -0.0158(14) 0.0049(10) -0.0019(14)
C17 0.0436(13) 0.0867(18) 0.0458(12) -0.0110(12) -0.0019(10) 0.0145(12)
C18 0.0353(11) 0.0579(13) 0.0435(11) -0.0103(9) -0.0003(8) 0.0068(10)
C19 0.0541(14) 0.0357(11) 0.0801(17) 0.0082(10) 0.0076(12) -0.0027(11)
C20 0.0459(13) 0.0516(13) 0.0811(18) 0.0096(11) 0.0072(12) 0.0020(12)
C21 0.0441(13) 0.0597(14) 0.0799(17) 0.0011(11) 0.0189(12) 0.0240(13)
C22 0.0405(13) 0.0544(14) 0.116(2) -0.0056(11) 0.0010(13) 0.0214(15)
C23 0.0806(19) 0.0657(16) 0.0586(15) -0.0017(14) -0.0296(14) -0.0093(12)
C24 0.0617(16) 0.0624(16) 0.0775(19) 0.0042(13) -0.0250(14) 0.0104(13)
C30 0.0557(14) 0.0519(13) 0.0563(14) 0.0044(10) -0.0097(11) 0.0092(10)
C31 0.0655(16) 0.0456(13) 0.0830(18) -0.0006(11) 0.0318(13) -0.0028(12)
C32 0.0512(14) 0.0668(16) 0.0721(17) -0.0109(12) -0.0040(12) -0.0012(13)

loop_
_atom_type_symbol
_atom_type_description
_atom_type_scat_dispersion_real
_atom_type_scat_dispersion_imag
_atom_type_scat_source
C C 0.0033 0.0016 'International Tables Vol C Tables 4.2.6.8 and 6.1.1.4'
H H 0.0000 0.0000 'International Tables Vol C Tables 4.2.6.8 and 6.1.1.4'
N N 0.0061 0.0033 'International Tables Vol C Tables 4.2.6.8 and 6.1.1.4'
O O 0.0106 0.0060 'International Tables Vol C Tables 4.2.6.8 and 6.1.1.4'
Cl Cl 0.1484 0.1585 'International Tables Vol C Tables 4.2.6.8 and 6.1.1.4'
Fe Fe 0.3463 0.8444 'International Tables Vol C Tables 4.2.6.8 and 6.1.1.4'

loop_
_geom_angle_atom_site_label_1
_geom_angle_atom_site_label_2
_geom_angle_atom_site_label_3
_geom_angle_site_symmetry_1
_geom_angle_site_symmetry_3
_geom_angle
_geom_angle_publ_flag
N5 Fe1 N4 . . 97.97(7) ?
N5 Fe1 N1 . . 96.02(7) ?
N4 Fe1 N1 . . 95.43(7) ?
N5 Fe1 N3 . . 85.43(6) ?
N4 Fe1 N3 . . 76.38(7) ?
N1 Fe1 N3 . . 171.80(6) ?
N5 Fe1 N2 . . 171.49(7) ?
N4 Fe1 N2 . . 86.48(6) ?
N1 Fe1 N2 . . 76.27(7) ?
N3 Fe1 N2 . . 102.71(6) ?
N5 Fe1 N6 . . 75.80(7) ?
N4 Fe1 N6 . . 173.66(6) ?
N1 Fe1 N6 . . 86.48(6) ?
N3 Fe1 N6 . . 101.69(6) ?
N2 Fe1 N6 . . 99.85(6) ?
O4 Cl1 O1 . . 110.78(18) ?
O4 Cl1 O2 . . 111.79(13) ?
O1 Cl1 O2 . . 110.91(13) ?
O4 Cl1 O3 . . 107.77(15) ?
O1 Cl1 O3 . . 106.19(17) ?
O2 Cl1 O3 . . 109.19(15) ?
O5 Cl2 O7 . . 107.46(19) ?
O5 Cl2 O6 . . 111.5(3) ?
O7 Cl2 O6 . . 111.5(2) ?
O5 Cl2 O8 . . 109.8(3) ?
O7 Cl2 O8 . . 113.00(18) ?
O6 Cl2 O8 . . 103.63(17) ?
C7 N1 C23 . . 118.6(2) ?
C7 N1 Fe1 . . 116.63(16) ?
C23 N1 Fe1 . . 124.66(17) ?
C12 N2 C8 . . 117.84(19) ?
C12 N2 Fe1 . . 132.30(15) ?
C8 N2 Fe1 . . 109.85(15) ?
C18 N3 C14 . . 117.52(18) ?
C18 N3 Fe1 . . 132.11(14) ?
C14 N3 Fe1 . . 109.97(14) ?
C13 N4 C19 . . 118.21(19) ?
C13 N4 Fe1 . . 116.55(15) ?
C19 N4 Fe1 . . 125.19(15) ?
C1 N5 C21 . . 118.6(2) ?
C1 N5 Fe1 . . 117.63(15) ?
C21 N5 Fe1 . . 123.70(15) ?
C6 N6 C2 . . 117.37(18) ?
C6 N6 Fe1 . . 132.68(14) ?
C2 N6 Fe1 . . 109.84(14) ?
C24 N7 C20 . . 117.7(2) ?
C24 N7 C22 . . 118.1(2) ?
C20 N7 C22 . . 117.2(2) ?
N5 C1 C2 . . 120.18(19) ?
N5 C1 H11 . . 119.9 ?
C2 C1 H11 . . 119.9 ?
N6 C2 C3 . . 122.8(2) ?
N6 C2 C1 . . 116.20(19) ?
C3 C2 C1 . . 121.0(2) ?
C4 C3 C2 . . 118.8(2) ?
C4 C3 H13 . . 120.6 ?
C2 C3 H13 . . 120.6 ?
C5 C4 C3 . . 118.7(2) ?
C5 C4 H14 . . 120.6 ?
C3 C4 H14 . . 120.6 ?
C4 C5 C6 . . 121.2(2) ?
C4 C5 H15 . . 119.4 ?
C6 C5 H15 . . 119.4 ?
N6 C6 C5 . . 121.0(2) ?
N6 C6 C31 . . 118.41(19) ?
C5 C6 C31 . . 120.6(2) ?
N1 C7 C8 . . 120.3(2) ?
N1 C7 H17 . . 119.9 ?
C8 C7 H17 . . 119.9 ?
N2 C8 C9 . . 122.9(3) ?
N2 C8 C7 . . 116.97(19) ?
C9 C8 C7 . . 120.1(2) ?
C8 C9 C10 . . 118.9(3) ?
C8 C9 H19 . . 120.6 ?
C10 C9 H19 . . 120.6 ?
C11 C10 C9 . . 118.3(3) ?
C11 C10 H110 . . 120.8 ?
C9 C10 H110 . . 120.8 ?
C10 C11 C12 . . 120.7(3) ?
C10 C11 H111 . . 119.7 ?
C12 C11 H111 . . 119.7 ?
N2 C12 C11 . . 121.3(3) ?
N2 C12 C32 . . 119.3(2) ?
C11 C12 C32 . . 119.4(2) ?
N4 C13 C14 . . 120.13(19) ?
N4 C13 H113 . . 119.9 ?
C14 C13 H113 . . 119.9 ?
N3 C14 C15 . . 122.6(2) ?
N3 C14 C13 . . 116.69(19) ?
C15 C14 C13 . . 120.6(2) ?
C16 C15 C14 . . 119.3(2) ?
C16 C15 H115 . . 120.3 ?
C14 C15 H115 . . 120.3 ?
C15 C16 C17 . . 118.6(2) ?
C15 C16 H116 . . 120.7 ?
C17 C16 H116 . . 120.7 ?
C16 C17 C18 . . 120.7(2) ?
C16 C17 H117 . . 119.6 ?
C18 C17 H117 . . 119.6 ?
N3 C18 C17 . . 121.1(2) ?
N3 C18 C30 . . 118.54(18) ?
C17 C18 C30 . . 120.3(2) ?
N4 C19 C20 . . 108.87(18) ?
N4 C19 H119 . . 109.9 ?
C20 C19 H119 . . 109.9 ?
N4 C19 H219 . . 109.9 ?
C20 C19 H219 . . 109.9 ?
H119 C19 H219 . . 108.3 ?
N7 C20 C19 . . 111.0(2) ?
N7 C20 H120 . . 109.4 ?
C19 C20 H120 . . 109.4 ?
N7 C20 H220 . . 109.4 ?
C19 C20 H220 . . 109.4 ?
H120 C20 H220 . . 108.0 ?
N5 C21 C22 . . 109.3(2) ?
N5 C21 H121 . . 109.8 ?
C22 C21 H121 . . 109.8 ?
N5 C21 H221 . . 109.8 ?
C22 C21 H221 . . 109.8 ?
H121 C21 H221 . . 108.3 ?
N7 C22 C21 . . 111.4(2) ?
N7 C22 H122 . . 109.4 ?
C21 C22 H122 . . 109.4 ?
N7 C22 H222 . . 109.4 ?
C21 C22 H222 . . 109.4 ?
H122 C22 H222 . . 108.0 ?
N1 C23 C24 . . 110.9(2) ?
N1 C23 H123 . . 109.5 ?
C24 C23 H123 . . 109.5 ?
N1 C23 H223 . . 109.5 ?
C24 C23 H223 . . 109.5 ?
H123 C23 H223 . . 108.1 ?
N7 C24 C23 . . 112.7(2) ?
N7 C24 H124 . . 109.0 ?
C23 C24 H124 . . 109.0 ?
N7 C24 H224 . . 109.0 ?
C23 C24 H224 . . 109.0 ?
H124 C24 H224 . . 107.8 ?
C18 C30 H130 . . 109.5 ?
C18 C30 H230 . . 109.5 ?
H130 C30 H230 . . 109.5 ?
C18 C30 H330 . . 109.5 ?
H130 C30 H330 . . 109.5 ?
H230 C30 H330 . . 109.5 ?
C6 C31 H131 . . 109.5 ?
C6 C31 H231 . . 109.5 ?
H131 C31 H231 . . 109.5 ?
C6 C31 H331 . . 109.5 ?
H131 C31 H331 . . 109.5 ?
H231 C31 H331 . . 109.5 ?
C12 C32 H132 . . 109.5 ?
C12 C32 H232 . . 109.5 ?
H132 C32 H232 . . 109.5 ?
C12 C32 H332 . . 109.5 ?
H132 C32 H332 . . 109.5 ?
H232 C32 H332 . . 109.5 ?

loop_
_geom_bond_atom_site_label_1
_geom_bond_atom_site_label_2
_geom_bond_site_symmetry_2
_geom_bond_distance
_geom_bond_publ_flag
Fe1 N5 . 2.1006(17) ?
Fe1 N4 . 2.1038(17) ?
Fe1 N1 . 2.1205(18) ?
Fe1 N3 . 2.2521(17) ?
Fe1 N2 . 2.2740(17) ?
Fe1 N6 . 2.2836(17) ?
Cl1 O4 . 1.411(2) ?
Cl1 O1 . 1.414(2) ?
Cl1 O2 . 1.4193(19) ?
Cl1 O3 . 1.434(3) ?
Cl2 O5 . 1.310(3) ?
Cl2 O7 . 1.397(2) ?
Cl2 O6 . 1.398(3) ?
Cl2 O8 . 1.413(2) ?
N1 C7 . 1.265(3) ?
N1 C23 . 1.478(3) ?
N2 C12 . 1.343(3) ?
N2 C8 . 1.359(3) ?
N3 C18 . 1.344(3) ?
N3 C14 . 1.361(3) ?
N4 C13 . 1.265(3) ?
N4 C19 . 1.467(3) ?
N5 C1 . 1.261(3) ?
N5 C21 . 1.467(3) ?
N6 C6 . 1.347(3) ?
N6 C2 . 1.360(3) ?
N7 C24 . 1.421(3) ?
N7 C20 . 1.452(3) ?
N7 C22 . 1.460(3) ?
C1 C2 . 1.457(3) ?
C1 H11 . 0.9300 ?
C2 C3 . 1.382(3) ?
C3 C4 . 1.378(4) ?
C3 H13 . 0.9300 ?
C4 C5 . 1.342(4) ?
C4 H14 . 0.9300 ?
C5 C6 . 1.395(3) ?
C5 H15 . 0.9300 ?
C6 C31 . 1.495(3) ?
C7 C8 . 1.460(4) ?
C7 H17 . 0.9300 ?
C8 C9 . 1.379(3) ?
C9 C10 . 1.390(4) ?
C9 H19 . 0.9300 ?
C10 C11 . 1.364(4) ?
C10 H110 . 0.9300 ?
C11 C12 . 1.394(3) ?
C11 H111 . 0.9300 ?
C12 C32 . 1.481(4) ?
C13 C14 . 1.445(3) ?
C13 H113 . 0.9300 ?
C14 C15 . 1.384(3) ?
C15 C16 . 1.359(4) ?
C15 H115 . 0.9300 ?
C16 C17 . 1.367(4) ?
C16 H116 . 0.9300 ?
C17 C18 . 1.390(3) ?
C17 H117 . 0.9300 ?
C18 C30 . 1.490(3) ?
C19 C20 . 1.509(3) ?
C19 H119 . 0.9700 ?
C19 H219 . 0.9700 ?
C20 H120 . 0.9700 ?
C20 H220 . 0.9700 ?
C21 C22 . 1.522(4) ?
C21 H121 . 0.9700 ?
C21 H221 . 0.9700 ?
C22 H122 . 0.9700 ?
C22 H222 . 0.9700 ?
C23 C24 . 1.513(4) ?
C23 H123 . 0.9700 ?
C23 H223 . 0.9700 ?
C24 H124 . 0.9700 ?
C24 H224 . 0.9700 ?
C30 H130 . 0.9600 ?
C30 H230 . 0.9600 ?
C30 H330 . 0.9600 ?
C31 H131 . 0.9600 ?
C31 H231 . 0.9600 ?
C31 H331 . 0.9600 ?
C32 H132 . 0.9600 ?
C32 H232 . 0.9600 ?
C32 H332 . 0.9600 ?
